data_7225174
loop_
_publ_author_name
'Kundu, Subrata'
'Nagapradeep, N.'
'Mohapatra, Balaram'
'Biswas, Sourav'
'Verma, Sandeep'
'Chandrasekhar, Vadapalli'

_publ_section_title
;
 Organostannoxane-supported nucleobase arrays: synthesis and
 supramolecular structures of polymeric and molecular organotin complexes
 containing guanine, uracil and 2-aminopurine
;
_journal_issue 25
_journal_name_full CrystEngComm
_journal_page_first 4807
_journal_paper_doi 10.1039/C6CE00719H
_journal_volume 18
_journal_year 2016
_chemical_formula_sum 'C20 H35 N5 O3 Sn'
_chemical_formula_weight 512.22
_chemical_name_systematic
; 
 ? 
;
_space_group_IT_number 14
_symmetry_cell_setting monoclinic
_symmetry_space_group_name_Hall '-P 2yn'
_symmetry_space_group_name_H-M 'P 1 21/n 1'
_atom_sites_solution_hydrogens geom
_atom_sites_solution_primary direct
_atom_sites_solution_secondary difmap
_audit_creation_method SHELXL-97
_audit_update_record
;
2015-12-31 deposited with the CCDC.
2016-05-11 downloaded from the CCDC.
;
_cell_angle_alpha 90.000(5)
_cell_angle_beta 100.716(5)
_cell_angle_gamma 90.000(5)
_cell_formula_units_Z 4
_cell_length_a 13.030(5)
_cell_length_b 11.026(5)
_cell_length_c 17.428(5)
_cell_measurement_reflns_used 5677
_cell_measurement_temperature 100(2)
_cell_measurement_theta_max 25.64
_cell_measurement_theta_min 2.16
_cell_volume 2460.2(16)
_computing_cell_refinement 'Bruker SAINT'
_computing_data_collection 'Bruker APEX2'
_computing_data_reduction 'Bruker SAINT'
_computing_molecular_graphics 'Bruker SHELXTL'
_computing_publication_material 'Bruker SHELXTL'
_computing_structure_refinement 'SHELXL-97 (Sheldrick, 2008)'
_computing_structure_solution 'SHELXS-97 (Sheldrick, 2008)'
_diffrn_ambient_temperature 100(2)
_diffrn_measured_fraction_theta_full 0.999
_diffrn_measured_fraction_theta_max 0.999
_diffrn_measurement_device_type 'Bruker APEX-II CCD'
_diffrn_measurement_method '\f and \w scans'
_diffrn_radiation_monochromator graphite
_diffrn_radiation_source 'fine-focus sealed tube'
_diffrn_radiation_type MoK\a
_diffrn_radiation_wavelength 0.71069
_diffrn_reflns_av_R_equivalents 0.0457
_diffrn_reflns_av_sigmaI/netI 0.0498
_diffrn_reflns_limit_h_max 15
_diffrn_reflns_limit_h_min -15
_diffrn_reflns_limit_k_max 9
_diffrn_reflns_limit_k_min -13
_diffrn_reflns_limit_l_max 21
_diffrn_reflns_limit_l_min -21
_diffrn_reflns_number 16872
_diffrn_reflns_theta_full 25.50
_diffrn_reflns_theta_max 25.50
_diffrn_reflns_theta_min 2.16
_exptl_absorpt_coefficient_mu 1.066
_exptl_absorpt_correction_T_max 0.843
_exptl_absorpt_correction_T_min 0.825
_exptl_absorpt_correction_type empirical
_exptl_absorpt_process_details sadabs
_exptl_crystal_colour colourless
_exptl_crystal_density_diffrn 1.383
_exptl_crystal_density_method 'not measured'
_exptl_crystal_description block
_exptl_crystal_F_000 1056
_exptl_crystal_size_max 0.18
_exptl_crystal_size_mid 0.17
_exptl_crystal_size_min 0.16
_refine_diff_density_max 1.378
_refine_diff_density_min -0.608
_refine_diff_density_rms 0.099
_refine_ls_extinction_method none
_refine_ls_goodness_of_fit_ref 1.043
_refine_ls_hydrogen_treatment mixed
_refine_ls_matrix_type full
_refine_ls_number_parameters 269
_refine_ls_number_reflns 4573
_refine_ls_number_restraints 25
_refine_ls_restrained_S_all 1.042
_refine_ls_R_factor_all 0.0794
_refine_ls_R_factor_gt 0.0487
_refine_ls_shift/su_max 0.001
_refine_ls_shift/su_mean 0.000
_refine_ls_structure_factor_coef Fsqd
_refine_ls_weighting_details 'calc w=1/[\s^2^(Fo^2^)+(0.0847P)^2^+1.9899P] where P=(Fo^2^+2Fc^2^)/3'
_refine_ls_weighting_scheme calc
_refine_ls_wR_factor_gt 0.1343
_refine_ls_wR_factor_ref 0.1475
_reflns_number_gt 3319
_reflns_number_total 4573
_reflns_threshold_expression >2sigma(I)
_cod_data_source_file c6ce00719h2.cif
_cod_data_source_block Complex2
_cod_depositor_comments 'Adding full bibliography for 7225173--7225177.cif.'
_cod_original_sg_symbol_H-M 'P 21/n'
_cod_database_code 7225174

loop_
_symmetry_equiv_pos_as_xyz
'x, y, z'
'-x+1/2, y+1/2, -z+1/2'
'-x, -y, -z'
'x-1/2, -y-1/2, z-1/2'

loop_
_atom_site_label
_atom_site_type_symbol
_atom_site_fract_x
_atom_site_fract_y
_atom_site_fract_z
_atom_site_U_iso_or_equiv
_atom_site_adp_type
_atom_site_occupancy
_atom_site_symmetry_multiplicity
_atom_site_calc_flag
_atom_site_refinement_flags
Sn1 Sn 0.71976(3) 0.45910(3) 0.77434(2) 0.05295(17) Uani 1 1 d .
O1 O 0.6789(3) 0.3022(3) 0.8409(2) 0.0609(10) Uani 1 1 d .
N9 N 0.4847(3) 0.1470(3) 0.8763(2) 0.0444(9) Uani 1 1 d .
O2 O 0.7409(3) 0.1519(3) 0.7799(2) 0.0664(11) Uani 1 1 d .
N1 N 0.2961(3) -0.1185(4) 0.7883(3) 0.0534(11) Uani 1 1 d .
N3 N 0.4528(3) -0.0701(3) 0.8754(2) 0.0474(10) Uani 1 1 d .
C5 C 0.3419(4) 0.0846(4) 0.7988(3) 0.0471(11) Uani 1 1 d .
N7 N 0.3452(3) 0.2104(3) 0.7913(3) 0.0560(11) Uani 1 1 d .
O6 O 0.1866(3) 0.0163(3) 0.7142(3) 0.0762(13) Uani 1 1 d .
N2 N 0.3967(4) -0.2669(4) 0.8588(3) 0.0715(14) Uani 1 1 d .
H2A H 0.4505 -0.2898 0.8921 0.086 Uiso 1 1 calc R
H2B H 0.3520 -0.3196 0.8371 0.086 Uiso 1 1 calc R
C6 C 0.2682(4) -0.0013(5) 0.7622(4) 0.0549(13) Uani 1 1 d .
C4 C 0.4271(4) 0.0456(4) 0.8512(3) 0.0431(11) Uani 1 1 d .
C11 C 0.6985(4) 0.1914(4) 0.8327(3) 0.0487(12) Uani 1 1 d .
C10 C 0.6741(4) 0.1059(4) 0.8952(3) 0.0509(12) Uani 1 1 d .
H10A H 0.7357 0.0977 0.9357 0.061 Uiso 1 1 calc R
H10B H 0.6578 0.0264 0.8722 0.061 Uiso 1 1 calc R
C9 C 0.5826(4) 0.1488(5) 0.9322(3) 0.0505(12) Uani 1 1 d .
H9A H 0.5767 0.0967 0.9760 0.061 Uiso 1 1 calc R
H9B H 0.5963 0.2306 0.9519 0.061 Uiso 1 1 calc R
C2 C 0.3825(4) -0.1485(4) 0.8409(3) 0.0472(11) Uani 1 1 d .
C8 C 0.4306(4) 0.2426(4) 0.8382(3) 0.0518(13) Uani 1 1 d .
H8 H 0.4528 0.3227 0.8451 0.062 Uiso 1 1 calc R
C20 C 0.6498(5) 0.5695(5) 0.8514(4) 0.0663(16) Uani 1 1 d .
H20A H 0.6467 0.6525 0.8327 0.080 Uiso 1 1 calc R
H20B H 0.5787 0.5421 0.8499 0.080 Uiso 1 1 calc R
C12 C 0.6257(6) 0.4090(7) 0.6650(4) 0.0845(19) Uani 1 1 d .
H12A H 0.6137 0.4819 0.6335 0.101 Uiso 1 1 calc R
H12B H 0.6674 0.3552 0.6391 0.101 Uiso 1 1 calc R
C16 C 0.8820(5) 0.4232(6) 0.7940(4) 0.0785(17) Uani 1 1 d DU
H16A H 0.8939 0.3581 0.7593 0.094 Uiso 1 1 calc R
H16B H 0.9168 0.4947 0.7789 0.094 Uiso 1 1 calc R
C22 C 0.6582(8) 0.6314(9) 0.9942(5) 0.127(3) Uani 1 1 d .
H22A H 0.6858 0.6027 1.0466 0.153 Uiso 1 1 calc R
H22B H 0.5832 0.6192 0.9832 0.153 Uiso 1 1 calc R
C14 C 0.4641(9) 0.3146(12) 0.5829(6) 0.171(5) Uani 1 1 d .
H14A H 0.4362 0.3875 0.5556 0.205 Uiso 1 1 calc R
H14B H 0.5116 0.2782 0.5529 0.205 Uiso 1 1 calc R
C13 C 0.5280(8) 0.3528(13) 0.6624(5) 0.159(5) Uani 1 1 d .
H13A H 0.4851 0.4075 0.6865 0.191 Uiso 1 1 calc R
H13B H 0.5393 0.2809 0.6950 0.191 Uiso 1 1 calc R
C15 C 0.3779(11) 0.2310(16) 0.5826(8) 0.241(8) Uani 1 1 d .
H15A H 0.4049 0.1518 0.5978 0.362 Uiso 1 1 calc R
H15B H 0.3363 0.2272 0.5311 0.362 Uiso 1 1 calc R
H15C H 0.3356 0.2586 0.6187 0.362 Uiso 1 1 calc R
C21 C 0.7085(8) 0.5669(8) 0.9360(5) 0.120(3) Uani 1 1 d .
H21A H 0.7185 0.4829 0.9521 0.144 Uiso 1 1 calc R
H21B H 0.7771 0.6019 0.9375 0.144 Uiso 1 1 calc R
C17 C 0.9329(9) 0.3900(13) 0.8735(6) 0.157(4) Uani 1 1 d DU
H17A H 0.8948 0.3231 0.8910 0.189 Uiso 1 1 calc R
H17B H 0.9283 0.4582 0.9078 0.189 Uiso 1 1 calc R
C18 C 1.0533(10) 0.3515(12) 0.8823(8) 0.170(5) Uani 1 1 d U
H18A H 1.0863 0.4015 0.8481 0.204 Uiso 1 1 calc R
H18B H 1.0886 0.3664 0.9356 0.204 Uiso 1 1 calc R
C23 C 0.6856(11) 0.7673(12) 0.9854(7) 0.192(6) Uani 1 1 d .
H23A H 0.7544 0.7832 1.0144 0.288 Uiso 1 1 calc R
H23B H 0.6359 0.8171 1.0052 0.288 Uiso 1 1 calc R
H23C H 0.6834 0.7856 0.9313 0.288 Uiso 1 1 calc R
C19 C 1.0651(13) 0.2285(14) 0.8640(10) 0.228(7) Uani 1 1 d U
H19A H 1.0196 0.1798 0.8888 0.341 Uiso 1 1 calc R
H19B H 1.1362 0.2042 0.8822 0.341 Uiso 1 1 calc R
H19C H 1.0475 0.2177 0.8084 0.341 Uiso 1 1 calc R
H1 H 0.253(6) -0.193(7) 0.767(4) 0.11(2) Uiso 1 1 d .

loop_
_atom_site_aniso_label
_atom_site_aniso_U_11
_atom_site_aniso_U_22
_atom_site_aniso_U_33
_atom_site_aniso_U_23
_atom_site_aniso_U_13
_atom_site_aniso_U_12
Sn1 0.0628(3) 0.0377(2) 0.0636(3) -0.00297(16) 0.02557(19) -0.00249(15)
O1 0.078(2) 0.0344(18) 0.078(3) 0.0022(17) 0.036(2) -0.0009(17)
N9 0.052(2) 0.035(2) 0.049(2) -0.0033(17) 0.0142(19) -0.0053(17)
O2 0.089(3) 0.043(2) 0.077(3) -0.0037(18) 0.040(2) 0.0002(18)
N1 0.056(2) 0.028(2) 0.070(3) -0.0007(19) -0.003(2) -0.0030(19)
N3 0.056(2) 0.032(2) 0.052(3) 0.0002(17) 0.005(2) -0.0023(18)
C5 0.053(3) 0.030(2) 0.057(3) 0.003(2) 0.008(2) 0.001(2)
N7 0.060(3) 0.031(2) 0.076(3) 0.001(2) 0.008(2) -0.0031(19)
O6 0.068(3) 0.039(2) 0.104(4) 0.006(2) -0.028(2) 0.0029(18)
N2 0.079(3) 0.030(2) 0.093(4) 0.007(2) -0.014(3) -0.004(2)
C6 0.061(3) 0.031(2) 0.070(4) -0.002(3) 0.005(3) -0.002(2)
C4 0.050(3) 0.032(2) 0.048(3) 0.000(2) 0.011(2) -0.005(2)
C11 0.050(3) 0.039(3) 0.059(3) -0.004(2) 0.014(2) -0.002(2)
C10 0.054(3) 0.033(3) 0.064(3) 0.003(2) 0.009(2) -0.002(2)
C9 0.061(3) 0.047(3) 0.043(3) -0.001(2) 0.008(2) -0.013(2)
C2 0.056(3) 0.030(2) 0.055(3) 0.001(2) 0.008(2) 0.002(2)
C8 0.061(3) 0.034(3) 0.062(3) 0.000(2) 0.016(3) -0.003(2)
C20 0.085(4) 0.047(3) 0.076(4) 0.002(3) 0.039(3) 0.007(3)
C12 0.101(5) 0.081(4) 0.070(4) -0.003(4) 0.012(4) -0.019(4)
C16 0.0777(19) 0.0787(19) 0.0791(19) 0.0018(10) 0.0151(10) -0.0001(10)
C22 0.157(9) 0.131(8) 0.094(6) 0.001(6) 0.025(6) 0.041(7)
C14 0.152(10) 0.235(15) 0.113(8) -0.012(9) -0.009(7) -0.066(10)
C13 0.129(8) 0.256(15) 0.085(6) 0.020(8) 0.003(6) -0.085(9)
C15 0.205(15) 0.37(2) 0.153(11) -0.054(14) 0.046(11) -0.134(16)
C21 0.125(7) 0.130(7) 0.106(7) -0.044(6) 0.024(6) 0.028(6)
C17 0.156(4) 0.158(4) 0.157(4) 0.0003(10) 0.0295(12) 0.0002(10)
C18 0.169(5) 0.170(5) 0.170(5) 0.0000(10) 0.0315(13) 0.0003(10)
C23 0.228(14) 0.203(13) 0.163(11) 0.016(10) 0.085(11) 0.099(12)
C19 0.228(7) 0.227(7) 0.228(7) -0.0001(10) 0.0425(16) 0.0001(10)

loop_
_atom_type_symbol
_atom_type_description
_atom_type_scat_dispersion_real
_atom_type_scat_dispersion_imag
_atom_type_scat_source
C C 0.0033 0.0016 'International Tables Vol C Tables 4.2.6.8 and 6.1.1.4'
H H 0.0000 0.0000 'International Tables Vol C Tables 4.2.6.8 and 6.1.1.4'
N N 0.0061 0.0033 'International Tables Vol C Tables 4.2.6.8 and 6.1.1.4'
O O 0.0106 0.0060 'International Tables Vol C Tables 4.2.6.8 and 6.1.1.4'
Sn Sn -0.6537 1.4246 'International Tables Vol C Tables 4.2.6.8 and 6.1.1.4'

loop_
_geom_angle_atom_site_label_1
_geom_angle_atom_site_label_2
_geom_angle_atom_site_label_3
_geom_angle
_geom_angle_site_symmetry_3
C16 Sn1 C12 119.1(3) .
C16 Sn1 C20 122.3(3) .
C12 Sn1 C20 117.8(3) .
C16 Sn1 O1 95.7(2) .
C12 Sn1 O1 96.4(2) .
C20 Sn1 O1 86.75(18) .
C16 Sn1 O2 87.1(2) 2_656
C12 Sn1 O2 90.4(2) 2_656
C20 Sn1 O2 83.76(17) 2_656
O1 Sn1 O2 170.14(12) 2_656
C11 O1 Sn1 128.8(3) .
C8 N9 C4 105.7(4) .
C8 N9 C9 128.6(4) .
C4 N9 C9 125.8(4) .
C11 O2 Sn1 139.1(3) 2_646
C2 N1 C6 125.5(4) .
C2 N1 H1 113(4) .
C6 N1 H1 122(4) .
C2 N3 C4 111.2(4) .
C4 C5 N7 109.8(4) .
C4 C5 C6 119.3(4) .
N7 C5 C6 130.9(5) .
C8 N7 C5 104.5(4) .
C2 N2 H2A 120.0 .
C2 N2 H2B 120.0 .
H2A N2 H2B 120.0 .
O6 C6 N1 120.3(5) .
O6 C6 C5 128.7(5) .
N1 C6 C5 111.1(5) .
N3 C4 C5 128.4(4) .
N3 C4 N9 125.0(4) .
C5 C4 N9 106.6(4) .
O2 C11 O1 123.6(5) .
O2 C11 C10 119.8(4) .
O1 C11 C10 116.5(4) .
C11 C10 C9 113.2(4) .
C11 C10 H10A 108.9 .
C9 C10 H10A 108.9 .
C11 C10 H10B 108.9 .
C9 C10 H10B 108.9 .
H10A C10 H10B 107.8 .
N9 C9 C10 111.6(4) .
N9 C9 H9A 109.3 .
C10 C9 H9A 109.3 .
N9 C9 H9B 109.3 .
C10 C9 H9B 109.3 .
H9A C9 H9B 108.0 .
N3 C2 N2 118.4(5) .
N3 C2 N1 124.5(4) .
N2 C2 N1 117.1(4) .
N7 C8 N9 113.5(4) .
N7 C8 H8 123.3 .
N9 C8 H8 123.3 .
C21 C20 Sn1 113.6(4) .
C21 C20 H20A 108.8 .
Sn1 C20 H20A 108.8 .
C21 C20 H20B 108.8 .
Sn1 C20 H20B 108.8 .
H20A C20 H20B 107.7 .
C13 C12 Sn1 120.5(6) .
C13 C12 H12A 107.2 .
Sn1 C12 H12A 107.2 .
C13 C12 H12B 107.2 .
Sn1 C12 H12B 107.2 .
H12A C12 H12B 106.8 .
C17 C16 Sn1 117.6(6) .
C17 C16 H16A 107.9 .
Sn1 C16 H16A 107.9 .
C17 C16 H16B 107.9 .
Sn1 C16 H16B 107.9 .
H16A C16 H16B 107.2 .
C21 C22 C23 104.8(9) .
C21 C22 H22A 110.8 .
C23 C22 H22A 110.8 .
C21 C22 H22B 110.8 .
C23 C22 H22B 110.8 .
H22A C22 H22B 108.9 .
C15 C14 C13 117.8(11) .
C15 C14 H14A 107.9 .
C13 C14 H14A 107.9 .
C15 C14 H14B 107.9 .
C13 C14 H14B 107.9 .
H14A C14 H14B 107.2 .
C12 C13 C14 119.0(8) .
C12 C13 H13A 107.6 .
C14 C13 H13A 107.6 .
C12 C13 H13B 107.6 .
C14 C13 H13B 107.6 .
H13A C13 H13B 107.0 .
C14 C15 H15A 109.5 .
C14 C15 H15B 109.5 .
H15A C15 H15B 109.5 .
C14 C15 H15C 109.5 .
H15A C15 H15C 109.5 .
H15B C15 H15C 109.5 .
C22 C21 C20 116.4(7) .
C22 C21 H21A 108.2 .
C20 C21 H21A 108.2 .
C22 C21 H21B 108.2 .
C20 C21 H21B 108.2 .
H21A C21 H21B 107.3 .
C16 C17 C18 114.8(9) .
C16 C17 H17A 108.6 .
C18 C17 H17A 108.6 .
C16 C17 H17B 108.6 .
C18 C17 H17B 108.6 .
H17A C17 H17B 107.6 .
C19 C18 C17 112.3(12) .
C19 C18 H18A 109.2 .
C17 C18 H18A 109.2 .
C19 C18 H18B 109.2 .
C17 C18 H18B 109.2 .
H18A C18 H18B 107.9 .
C22 C23 H23A 109.5 .
C22 C23 H23B 109.5 .
H23A C23 H23B 109.5 .
C22 C23 H23C 109.5 .
H23A C23 H23C 109.5 .
H23B C23 H23C 109.5 .
C18 C19 H19A 109.5 .
C18 C19 H19B 109.5 .
H19A C19 H19B 109.5 .
C18 C19 H19C 109.5 .
H19A C19 H19C 109.5 .
H19B C19 H19C 109.5 .

loop_
_geom_bond_atom_site_label_1
_geom_bond_atom_site_label_2
_geom_bond_distance
_geom_bond_site_symmetry_2
Sn1 C16 2.115(7) .
Sn1 C12 2.137(7) .
Sn1 C20 2.137(5) .
Sn1 O1 2.202(3) .
Sn1 O2 2.420(4) 2_656
O1 C11 1.262(5) .
N9 C8 1.369(6) .
N9 C4 1.373(5) .
N9 C9 1.454(6) .
O2 C11 1.237(5) .
O2 Sn1 2.420(4) 2_646
N1 C2 1.354(6) .
N1 C6 1.395(7) .
N1 H1 1.02(8) .
N3 C2 1.321(6) .
N3 C4 1.366(6) .
C5 C4 1.369(7) .
C5 N7 1.395(6) .
C5 C6 1.413(7) .
N7 C8 1.302(7) .
O6 C6 1.240(7) .
N2 C2 1.347(6) .
N2 H2A 0.8600 .
N2 H2B 0.8600 .
C11 C10 1.518(7) .
C10 C9 1.532(7) .
C10 H10A 0.9700 .
C10 H10B 0.9700 .
C9 H9A 0.9700 .
C9 H9B 0.9700 .
C8 H8 0.9300 .
C20 C21 1.530(11) .
C20 H20A 0.9700 .
C20 H20B 0.9700 .
C12 C13 1.410(10) .
C12 H12A 0.9700 .
C12 H12B 0.9700 .
C16 C17 1.467(11) .
C16 H16A 0.9700 .
C16 H16B 0.9700 .
C22 C21 1.486(11) .
C22 C23 1.555(16) .
C22 H22A 0.9700 .
C22 H22B 0.9700 .
C14 C15 1.452(15) .
C14 C13 1.537(13) .
C14 H14A 0.9700 .
C14 H14B 0.9700 .
C13 H13A 0.9700 .
C13 H13B 0.9700 .
C15 H15A 0.9600 .
C15 H15B 0.9600 .
C15 H15C 0.9600 .
C21 H21A 0.9700 .
C21 H21B 0.9700 .
C17 C18 1.604(15) .
C17 H17A 0.9700 .
C17 H17B 0.9700 .
C18 C19 1.408(17) .
C18 H18A 0.9700 .
C18 H18B 0.9700 .
C23 H23A 0.9600 .
C23 H23B 0.9600 .
C23 H23C 0.9600 .
C19 H19A 0.9600 .
C19 H19B 0.9600 .
C19 H19C 0.9600 .
